data_4502549
loop_
_publ_author_name
'Liang, Li-Li'
'Ren, Shi-Bin'
'Zhang, Jun'
'Li, Yi-Zhi'
'Du, Hong-Bin'
'You, Xiao-Zeng'

_publ_section_title
;
 Two Thermostable Three-Dimensional Homochiral Metal&#x2212;Organic
 Polymers with Quartz Topology
;
_journal_issue 3
_journal_name_full 'Crystal Growth &amp; Design'
_journal_page_first 1307
_journal_paper_doi 10.1021/cg901353e
_journal_volume 10
_journal_year 2010
_chemical_absolute_configuration rmad
_chemical_formula_moiety {Zn2[C(CH2OC5H4N)4](C10H14O4)2},2(H2O)
_chemical_formula_sum 'C45 H56 N4 O14 Zn2'
_chemical_formula_weight 1007.68
_chemical_name_systematic
; 
 ? 
;
_space_group_IT_number 18
_symmetry_cell_setting orthorhombic
_symmetry_space_group_name_Hall 'P 2 2ab'
_symmetry_space_group_name_H-M 'P 21 21 2'
_atom_sites_solution_hydrogens geom
_atom_sites_solution_primary direct
_atom_sites_solution_secondary difmap
_audit_creation_method SHELXL-97
_cell_angle_alpha 90.00
_cell_angle_beta 90.00
_cell_angle_gamma 90.00
_cell_formula_units_Z 2
_cell_length_a 14.373(2)
_cell_length_b 18.920(3)
_cell_length_c 8.7804(13)
_cell_measurement_reflns_used 2802
_cell_measurement_temperature 291(2)
_cell_measurement_theta_max 23.010
_cell_measurement_theta_min 2.556
_cell_volume 2387.7(6)
_computing_cell_refinement SMART
_computing_data_collection 'SMART (Bruker, 2000)'
_computing_data_reduction SAINT
_computing_molecular_graphics SHELXTL
_computing_publication_material SHELXTL
_computing_structure_refinement 'SHELXL-97 (Sheldrick, 1997)'
_computing_structure_solution 'SHELXS-97 (Sheldrick, 1990)'
_diffrn_ambient_temperature 291(2)
_diffrn_measured_fraction_theta_full 0.999
_diffrn_measured_fraction_theta_max 0.999
_diffrn_measurement_device_type 'Bruker Smart Apex CCD area detector'
_diffrn_measurement_method 'phi and omega scans'
_diffrn_radiation_monochromator graphite
_diffrn_radiation_source 'fine-focus sealed tube'
_diffrn_radiation_type MoK\a
_diffrn_radiation_wavelength 0.71073
_diffrn_reflns_av_R_equivalents 0.0448
_diffrn_reflns_av_sigmaI/netI 0.0711
_diffrn_reflns_limit_h_max 17
_diffrn_reflns_limit_h_min -17
_diffrn_reflns_limit_k_max 20
_diffrn_reflns_limit_k_min -23
_diffrn_reflns_limit_l_max 7
_diffrn_reflns_limit_l_min -10
_diffrn_reflns_number 13073
_diffrn_reflns_theta_full 26.00
_diffrn_reflns_theta_max 26.00
_diffrn_reflns_theta_min 2.32
_exptl_absorpt_coefficient_mu 1.073
_exptl_absorpt_correction_T_max 0.8471
_exptl_absorpt_correction_T_min 0.8304
_exptl_absorpt_correction_type multi-scan
_exptl_absorpt_process_details 'SADABS; Bruker, 2000'
_exptl_crystal_colour colorless
_exptl_crystal_density_diffrn 1.402
_exptl_crystal_density_method 'not measured'
_exptl_crystal_description rectangular
_exptl_crystal_F_000 1052
_exptl_crystal_size_max 0.18
_exptl_crystal_size_mid 0.16
_exptl_crystal_size_min 0.16
_refine_diff_density_max 0.259
_refine_diff_density_min -0.484
_refine_diff_density_rms 0.066
_refine_ls_abs_structure_details 'Flack H D (1983), Acta Cryst. A39, 876-881'
_refine_ls_abs_structure_Flack 0.013(17)
_refine_ls_extinction_method none
_refine_ls_goodness_of_fit_ref 1.043
_refine_ls_hydrogen_treatment constr
_refine_ls_matrix_type full
_refine_ls_number_parameters 307
_refine_ls_number_reflns 4693
_refine_ls_number_restraints 0
_refine_ls_restrained_S_all 1.043
_refine_ls_R_factor_all 0.0655
_refine_ls_R_factor_gt 0.0543
_refine_ls_shift/su_max 0.000
_refine_ls_shift/su_mean 0.000
_refine_ls_structure_factor_coef Fsqd
_refine_ls_weighting_details 'calc w=1/[\s^2^(Fo^2^)+(0.0557P)^2^+0.0000P] where P=(Fo^2^+2Fc^2^)/3'
_refine_ls_weighting_scheme calc
_refine_ls_wR_factor_gt 0.1080
_refine_ls_wR_factor_ref 0.1104
_reflns_number_gt 3690
_reflns_number_total 4693
_reflns_threshold_expression >2sigma(I)
_cod_data_source_file cg901353e_si_002.cif
_cod_data_source_block 1
_cod_original_sg_symbol_Hall 'P 2 2ab '
_cod_original_sg_symbol_H-M P21212
_cod_database_code 4502549

loop_
_symmetry_equiv_pos_as_xyz
'x, y, z'
'-x, -y, z'
'x+1/2, -y+1/2, -z'
'-x+1/2, y+1/2, -z'

loop_
_atom_site_label
_atom_site_type_symbol
_atom_site_fract_x
_atom_site_fract_y
_atom_site_fract_z
_atom_site_U_iso_or_equiv
_atom_site_adp_type
_atom_site_occupancy
_atom_site_symmetry_multiplicity
_atom_site_calc_flag
_atom_site_refinement_flags
C1 C 0.1205(3) 0.7966(2) 1.1063(5) 0.0374(10) Uani 1 1 d .
H1 H 0.1081 0.7485 1.1146 0.045 Uiso 1 1 calc R
C2 C 0.0932(3) 0.8388(2) 1.2217(4) 0.0343(10) Uani 1 1 d .
H2 H 0.0645 0.8197 1.3074 0.041 Uiso 1 1 calc R
C3 C 0.1086(3) 0.9118(2) 1.2105(5) 0.0343(9) Uani 1 1 d .
C4 C 0.1558(3) 0.9360(2) 1.0816(5) 0.0380(10) Uani 1 1 d .
H4 H 0.1696 0.9837 1.0708 0.046 Uiso 1 1 calc R
C5 C 0.1815(3) 0.8891(2) 0.9724(5) 0.0336(9) Uani 1 1 d .
H5 H 0.2126 0.9062 0.8871 0.040 Uiso 1 1 calc R
C6 C 0.0251(3) 0.9365(2) 1.4362(5) 0.0316(9) Uani 1 1 d .
H6A H 0.0552 0.9008 1.4982 0.038 Uiso 1 1 calc R
H6B H -0.0307 0.9161 1.3923 0.038 Uiso 1 1 calc R
C7 C 0.2460(3) 0.6285(2) 1.0480(5) 0.0403(11) Uani 1 1 d .
H7 H 0.1840 0.6161 1.0333 0.048 Uiso 1 1 calc R
C8 C 0.2946(3) 0.5921(2) 1.1512(5) 0.0392(10) Uani 1 1 d .
H8 H 0.2666 0.5555 1.2050 0.047 Uiso 1 1 calc R
C9 C 0.3874(3) 0.6093(2) 1.1779(5) 0.0342(9) Uani 1 1 d .
C10 C 0.4224(3) 0.6662(2) 1.0991(5) 0.0395(11) Uani 1 1 d .
H10 H 0.4824 0.6822 1.1183 0.047 Uiso 1 1 calc R
C11 C 0.3682(3) 0.6989(2) 0.9925(5) 0.0379(10) Uani 1 1 d .
H11 H 0.3945 0.7356 0.9365 0.045 Uiso 1 1 calc R
C12 C 0.4165(3) 0.5194(2) 1.3672(5) 0.0403(11) Uani 1 1 d .
H12A H 0.3998 0.4802 1.3014 0.048 Uiso 1 1 calc R
H12B H 0.3632 0.5313 1.4300 0.048 Uiso 1 1 calc R
C13 C 0.5000 0.5000 1.4666(7) 0.0358(14) Uani 1 2 d S
C14 C 0.2899(3) 0.8356(2) 0.6196(5) 0.0415(10) Uani 1 1 d .
C15 C 0.3616(3) 0.8749(2) 0.5255(5) 0.0396(10) Uani 1 1 d .
C16 C 0.3249(3) 0.8938(3) 0.3674(6) 0.0450(11) Uani 1 1 d .
H16A H 0.2856 0.8562 0.3286 0.054 Uiso 1 1 calc R
H16B H 0.2887 0.9370 0.3714 0.054 Uiso 1 1 calc R
C17 C 0.4090(3) 0.9034(3) 0.2664(6) 0.0404(11) Uani 1 1 d .
H17A H 0.4178 0.9531 0.2428 0.049 Uiso 1 1 calc R
H17B H 0.4010 0.8777 0.1718 0.049 Uiso 1 1 calc R
C18 C 0.4923(3) 0.8752(2) 0.3527(5) 0.0406(11) Uani 1 1 d .
H18 H 0.5264 0.9160 0.3929 0.049 Uiso 1 1 calc R
C19 C 0.4531(3) 0.8334(2) 0.4924(6) 0.0387(10) Uani 1 1 d .
C20 C 0.5599(3) 0.8330(3) 0.2562(6) 0.0414(11) Uani 1 1 d .
C21 C 0.5228(3) 0.8312(2) 0.6225(5) 0.0410(11) Uani 1 1 d .
H21A H 0.4943 0.8100 0.7102 0.061 Uiso 1 1 calc R
H21B H 0.5421 0.8784 0.6468 0.061 Uiso 1 1 calc R
H21C H 0.5759 0.8038 0.5926 0.061 Uiso 1 1 calc R
C22 C 0.4325(3) 0.7561(3) 0.4460(5) 0.0404(10) Uani 1 1 d .
H22A H 0.4888 0.7341 0.4110 0.061 Uiso 1 1 calc R
H22B H 0.3871 0.7556 0.3658 0.061 Uiso 1 1 calc R
H22C H 0.4089 0.7307 0.5323 0.061 Uiso 1 1 calc R
C23 C 0.3782(3) 0.9446(2) 0.6117(6) 0.0435(11) Uani 1 1 d .
H23A H 0.3203 0.9695 0.6222 0.065 Uiso 1 1 calc R
H23B H 0.4215 0.9733 0.5558 0.065 Uiso 1 1 calc R
H23C H 0.4031 0.9345 0.7107 0.065 Uiso 1 1 calc R
N1 N 0.1640(3) 0.81896(19) 0.9810(4) 0.0376(8) Uani 1 1 d .
N2 N 0.2805(2) 0.68180(18) 0.9639(4) 0.0340(8) Uani 1 1 d .
O1 O 0.0873(2) 0.95968(15) 1.3166(4) 0.0386(7) Uani 1 1 d .
O2 O 0.4450(2) 0.57931(18) 1.2785(4) 0.0437(9) Uani 1 1 d .
H1A H 0.9700 0.5389 0.0531 0.052 Uiso 0.604(7) 1 d PR
H1B H 0.9773 0.6171 0.0501 0.052 Uiso 0.604(7) 1 d PR
O3 O 0.3143(2) 0.79269(16) 0.7213(4) 0.0418(8) Uani 1 1 d .
O4 O 0.2048(2) 0.84910(16) 0.6015(4) 0.0433(7) Uani 1 1 d .
O5 O 0.6328(2) 0.81189(16) 0.3161(4) 0.0458(8) Uani 1 1 d .
O6 O 0.5442(2) 0.81950(18) 0.1196(4) 0.0486(9) Uani 1 1 d .
O1WA O 1.0084(4) 0.5727(3) 0.0650(6) 0.0413(15) Uani 0.604(7) 1 d P
O1WB O 0.2653(5) 0.6047(4) 0.5592(8) 0.032(2) Uani 0.396(7) 1 d P
H1C H 0.2436 0.6526 0.5540 0.038 Uiso 0.396(7) 1 d PR
H1D H 0.2318 0.5798 0.6371 0.038 Uiso 0.396(7) 1 d PR
Zn1 Zn 0.20667(3) 0.74747(3) 0.81780(5) 0.03271(13) Uani 1 1 d .

loop_
_atom_site_aniso_label
_atom_site_aniso_U_11
_atom_site_aniso_U_22
_atom_site_aniso_U_33
_atom_site_aniso_U_23
_atom_site_aniso_U_13
_atom_site_aniso_U_12
C1 0.036(2) 0.034(2) 0.042(2) 0.0022(19) 0.016(2) -0.0004(18)
C2 0.052(3) 0.0228(19) 0.028(2) -0.0039(15) 0.0119(19) -0.0016(18)
C3 0.039(2) 0.027(2) 0.037(2) 0.0038(18) 0.005(2) 0.0035(17)
C4 0.038(2) 0.034(2) 0.042(3) -0.0008(19) 0.013(2) 0.0088(19)
C5 0.039(2) 0.034(2) 0.028(2) -0.0068(17) 0.0183(18) 0.0008(17)
C6 0.034(2) 0.037(2) 0.024(2) 0.0024(17) 0.0065(18) 0.0032(18)
C7 0.042(2) 0.036(2) 0.043(3) 0.007(2) -0.006(2) 0.000(2)
C8 0.043(2) 0.033(2) 0.042(3) 0.0038(17) -0.001(2) -0.005(2)
C9 0.036(2) 0.032(2) 0.034(2) 0.012(2) -0.007(2) -0.0013(17)
C10 0.025(2) 0.047(3) 0.047(3) 0.020(2) -0.0089(19) -0.0144(19)
C11 0.037(2) 0.037(2) 0.040(2) 0.0125(19) 0.006(2) 0.003(2)
C12 0.046(3) 0.035(2) 0.040(3) 0.0067(18) -0.007(2) -0.006(2)
C13 0.048(4) 0.029(3) 0.031(3) 0.000 0.000 0.003(3)
C14 0.042(2) 0.041(3) 0.042(2) 0.004(2) 0.010(2) 0.000(2)
C15 0.043(2) 0.033(2) 0.043(3) 0.006(2) 0.013(2) 0.003(2)
C16 0.045(2) 0.039(2) 0.051(3) 0.019(2) 0.002(2) 0.007(2)
C17 0.039(2) 0.042(3) 0.040(3) 0.017(2) 0.006(2) 0.014(2)
C18 0.042(2) 0.038(2) 0.042(3) 0.0121(19) 0.017(2) 0.0085(19)
C19 0.037(2) 0.033(2) 0.046(3) 0.006(2) 0.010(2) 0.0047(19)
C20 0.031(2) 0.049(3) 0.044(3) 0.000(2) 0.012(2) -0.010(2)
C21 0.044(3) 0.041(3) 0.037(2) 0.020(2) -0.003(2) 0.000(2)
C22 0.053(2) 0.033(2) 0.035(2) -0.005(2) 0.0212(18) -0.003(2)
C23 0.040(2) 0.046(3) 0.045(3) -0.015(2) 0.016(2) -0.009(2)
N1 0.046(2) 0.0322(19) 0.034(2) -0.0028(16) 0.0081(18) -0.0027(16)
N2 0.036(2) 0.0346(18) 0.0318(18) 0.0084(15) -0.0088(16) -0.0069(16)
O1 0.0389(15) 0.0407(16) 0.0363(16) 0.0016(15) 0.0141(16) -0.0007(13)
O2 0.0349(16) 0.0491(19) 0.047(2) 0.0124(15) -0.0123(14) -0.0069(14)
O3 0.0378(17) 0.0397(17) 0.048(2) 0.0135(14) 0.0122(14) 0.0039(13)
O4 0.0401(16) 0.0424(17) 0.0474(18) 0.0128(14) 0.0047(16) 0.0032(15)
O5 0.0480(19) 0.0427(17) 0.0467(18) -0.0011(17) 0.0139(18) 0.0085(15)
O6 0.048(2) 0.045(2) 0.053(2) 0.0018(17) 0.0185(16) -0.0055(16)
O1WA 0.042(3) 0.043(3) 0.039(3) 0.006(2) -0.008(2) -0.019(2)
O1WB 0.026(4) 0.040(4) 0.028(4) 0.010(3) 0.019(3) 0.013(3)
Zn1 0.0331(2) 0.0366(2) 0.0285(2) -0.0006(3) -0.0005(2) 0.0030(3)

loop_
_atom_type_symbol
_atom_type_description
_atom_type_scat_dispersion_real
_atom_type_scat_dispersion_imag
_atom_type_scat_source
C C 0.0033 0.0016 'International Tables Vol C Tables 4.2.6.8 and 6.1.1.4'
H H 0.0000 0.0000 'International Tables Vol C Tables 4.2.6.8 and 6.1.1.4'
N N 0.0061 0.0033 'International Tables Vol C Tables 4.2.6.8 and 6.1.1.4'
O O 0.0106 0.0060 'International Tables Vol C Tables 4.2.6.8 and 6.1.1.4'
Zn Zn 0.2839 1.4301 'International Tables Vol C Tables 4.2.6.8 and 6.1.1.4'

loop_
_geom_angle_atom_site_label_1
_geom_angle_atom_site_label_2
_geom_angle_atom_site_label_3
_geom_angle
_geom_angle_site_symmetry_1
_geom_angle_site_symmetry_3
N1 C1 C2 124.7(4) . .
N1 C1 H1 117.7 . .
C2 C1 H1 117.7 . .
C1 C2 C3 118.9(4) . .
C1 C2 H2 120.5 . .
C3 C2 H2 120.5 . .
O1 C3 C4 117.1(4) . .
O1 C3 C2 125.6(4) . .
C4 C3 C2 117.1(4) . .
C5 C4 C3 119.4(4) . .
C5 C4 H4 120.3 . .
C3 C4 H4 120.3 . .
N1 C5 C4 123.4(4) . .
N1 C5 H5 118.3 . .
C4 C5 H5 118.3 . .
O1 C6 C13 108.4(3) . 3_468
O1 C6 H6A 110.0 . .
C13 C6 H6A 110.0 3_468 .
O1 C6 H6B 110.0 . .
C13 C6 H6B 110.0 3_468 .
H6A C6 H6B 108.4 . .
C8 C7 N2 124.5(4) . .
C8 C7 H7 117.8 . .
N2 C7 H7 117.8 . .
C7 C8 C9 119.7(4) . .
C7 C8 H8 120.1 . .
C9 C8 H8 120.1 . .
O2 C9 C10 116.0(4) . .
O2 C9 C8 127.3(4) . .
C10 C9 C8 116.6(4) . .
C11 C10 C9 119.4(4) . .
C11 C10 H10 120.3 . .
C9 C10 H10 120.3 . .
N2 C11 C10 124.1(4) . .
N2 C11 H11 117.9 . .
C10 C11 H11 117.9 . .
O2 C12 C13 106.0(3) . .
O2 C12 H12A 110.5 . .
C13 C12 H12A 110.5 . .
O2 C12 H12B 110.5 . .
C13 C12 H12B 110.5 . .
H12A C12 H12B 108.7 . .
C6 C13 C6 111.5(5) 3_568 4_548
C6 C13 C12 108.5(2) 3_568 .
C6 C13 C12 108.9(2) 4_548 .
C6 C13 C12 108.9(2) 3_568 2_665
C6 C13 C12 108.5(2) 4_548 2_665
C12 C13 C12 110.4(5) . 2_665
O3 C14 O4 119.4(4) . .
O3 C14 C15 121.0(4) . .
O4 C14 C15 119.4(4) . .
C14 C15 C16 112.1(4) . .
C14 C15 C23 105.0(4) . .
C16 C15 C23 107.5(4) . .
C14 C15 C19 115.3(4) . .
C16 C15 C19 103.9(4) . .
C23 C15 C19 113.1(4) . .
C17 C16 C15 106.6(4) . .
C17 C16 H16A 110.4 . .
C15 C16 H16A 110.4 . .
C17 C16 H16B 110.4 . .
C15 C16 H16B 110.4 . .
H16A C16 H16B 108.6 . .
C16 C17 C18 107.3(4) . .
C16 C17 H17A 110.3 . .
C18 C17 H17A 110.3 . .
C16 C17 H17B 110.3 . .
C18 C17 H17B 110.3 . .
H17A C17 H17B 108.5 . .
C17 C18 C20 114.3(4) . .
C17 C18 C19 106.6(4) . .
C20 C18 C19 113.7(4) . .
C17 C18 H18 107.3 . .
C20 C18 H18 107.3 . .
C19 C18 H18 107.3 . .
C21 C19 C22 107.4(4) . .
C21 C19 C15 115.4(4) . .
C22 C19 C15 111.4(4) . .
C21 C19 C18 111.4(4) . .
C22 C19 C18 109.9(4) . .
C15 C19 C18 101.2(3) . .
O5 C20 O6 119.7(5) . .
O5 C20 C18 118.3(4) . .
O6 C20 C18 122.0(5) . .
C19 C21 H21A 109.5 . .
C19 C21 H21B 109.5 . .
H21A C21 H21B 109.5 . .
C19 C21 H21C 109.5 . .
H21A C21 H21C 109.5 . .
H21B C21 H21C 109.5 . .
C19 C22 H22A 109.5 . .
C19 C22 H22B 109.5 . .
H22A C22 H22B 109.5 . .
C19 C22 H22C 109.5 . .
H22A C22 H22C 109.5 . .
H22B C22 H22C 109.5 . .
C15 C23 H23A 109.5 . .
C15 C23 H23B 109.5 . .
H23A C23 H23B 109.5 . .
C15 C23 H23C 109.5 . .
H23A C23 H23C 109.5 . .
H23B C23 H23C 109.5 . .
C1 N1 C5 116.4(4) . .
C1 N1 Zn1 120.3(3) . .
C5 N1 Zn1 123.3(3) . .
C11 N2 C7 115.5(4) . .
C11 N2 Zn1 117.2(3) . .
C7 N2 Zn1 126.8(3) . .
C3 O1 C6 116.3(3) . .
C9 O2 C12 121.1(3) . .
C14 O3 Zn1 111.7(3) . .
C20 O5 Zn1 113.1(3) . 3_566
H1A O1WA H1B 109.8 . .
H1C O1WB H1D 109.5 . .
O5 Zn1 O3 114.98(15) 3_466 .
O5 Zn1 N1 129.57(15) 3_466 .
O3 Zn1 N1 104.38(14) . .
O5 Zn1 N2 107.91(14) 3_466 .
O3 Zn1 N2 97.18(13) . .
N1 Zn1 N2 96.59(15) . .

loop_
_geom_bond_atom_site_label_1
_geom_bond_atom_site_label_2
_geom_bond_distance
_geom_bond_site_symmetry_2
C1 N1 1.334(6) .
C1 C2 1.348(6) .
C1 H1 0.9300 .
C2 C3 1.403(6) .
C2 H2 0.9300 .
C3 O1 1.335(5) .
C3 C4 1.396(6) .
C4 C5 1.356(6) .
C4 H4 0.9300 .
C5 N1 1.353(5) .
C5 H5 0.9300 .
C6 O1 1.447(5) .
C6 C13 1.516(5) 3_468
C6 H6A 0.9700 .
C6 H6B 0.9700 .
C7 C8 1.335(6) .
C7 N2 1.345(6) .
C7 H7 0.9300 .
C8 C9 1.392(6) .
C8 H8 0.9300 .
C9 O2 1.337(5) .
C9 C10 1.375(6) .
C10 C11 1.366(6) .
C10 H10 0.9300 .
C11 N2 1.325(6) .
C11 H11 0.9300 .
C12 O2 1.435(5) .
C12 C13 1.529(6) .
C12 H12A 0.9700 .
C12 H12B 0.9700 .
C13 C6 1.516(5) 3_568
C13 C6 1.516(5) 4_548
C13 C12 1.529(6) 2_665
C14 O3 1.256(5) .
C14 O4 1.260(6) .
C14 C15 1.515(6) .
C15 C16 1.528(7) .
C15 C23 1.538(6) .
C15 C19 1.560(6) .
C16 C17 1.511(7) .
C16 H16A 0.9700 .
C16 H16B 0.9700 .
C17 C18 1.514(6) .
C17 H17A 0.9700 .
C17 H17B 0.9700 .
C18 C20 1.516(6) .
C18 C19 1.565(6) .
C18 H18 0.9800 .
C19 C21 1.519(6) .
C19 C22 1.546(6) .
C20 O5 1.238(6) .
C20 O6 1.247(6) .
C21 H21A 0.9600 .
C21 H21B 0.9600 .
C21 H21C 0.9600 .
C22 H22A 0.9600 .
C22 H22B 0.9600 .
C22 H22C 0.9600 .
C23 H23A 0.9600 .
C23 H23B 0.9600 .
C23 H23C 0.9600 .
N1 Zn1 2.064(4) .
N2 Zn1 2.078(3) .
O3 Zn1 1.960(3) .
O5 Zn1 1.942(3) 3_566
O1WA H1A 0.8500 .
O1WA H1B 0.9601 .
O1WB H1C 0.9600 .
O1WB H1D 0.9599 .
Zn1 O5 1.942(3) 3_466

loop_
_geom_torsion_atom_site_label_1
_geom_torsion_atom_site_label_2
_geom_torsion_atom_site_label_3
_geom_torsion_atom_site_label_4
_geom_torsion
_geom_torsion_site_symmetry_1
_geom_torsion_site_symmetry_4
N1 C1 C2 C3 1.7(7) . .
C1 C2 C3 O1 -178.5(4) . .
C1 C2 C3 C4 -2.9(6) . .
O1 C3 C4 C5 178.2(4) . .
C2 C3 C4 C5 2.2(6) . .
C3 C4 C5 N1 -0.3(7) . .
N2 C7 C8 C9 0.6(7) . .
C7 C8 C9 O2 178.6(4) . .
C7 C8 C9 C10 3.0(7) . .
O2 C9 C10 C11 179.0(4) . .
C8 C9 C10 C11 -4.9(7) . .
C9 C10 C11 N2 3.6(8) . .
O2 C12 C13 C6 58.6(5) . 3_568
O2 C12 C13 C6 -179.8(3) . 4_548
O2 C12 C13 C12 -60.8(3) . 2_665
O3 C14 C15 C16 151.7(4) . .
O4 C14 C15 C16 -32.3(6) . .
O3 C14 C15 C23 -91.9(5) . .
O4 C14 C15 C23 84.0(5) . .
O3 C14 C15 C19 33.2(6) . .
O4 C14 C15 C19 -150.8(4) . .
C14 C15 C16 C17 -156.7(4) . .
C23 C15 C16 C17 88.4(4) . .
C19 C15 C16 C17 -31.7(5) . .
C15 C16 C17 C18 12.1(5) . .
C16 C17 C18 C20 138.8(4) . .
C16 C17 C18 C19 12.2(5) . .
C14 C15 C19 C21 -78.8(5) . .
C16 C15 C19 C21 158.2(4) . .
C23 C15 C19 C21 42.0(5) . .
C14 C15 C19 C22 44.0(6) . .
C16 C15 C19 C22 -79.0(4) . .
C23 C15 C19 C22 164.8(4) . .
C14 C15 C19 C18 160.7(4) . .
C16 C15 C19 C18 37.8(4) . .
C23 C15 C19 C18 -78.5(5) . .
C17 C18 C19 C21 -154.1(4) . .
C20 C18 C19 C21 79.0(5) . .
C17 C18 C19 C22 87.0(4) . .
C20 C18 C19 C22 -40.0(5) . .
C17 C18 C19 C15 -30.8(5) . .
C20 C18 C19 C15 -157.8(4) . .
C17 C18 C20 O5 175.5(4) . .
C19 C18 C20 O5 -61.7(6) . .
C17 C18 C20 O6 -4.2(6) . .
C19 C18 C20 O6 118.7(5) . .
C2 C1 N1 C5 0.3(7) . .
C2 C1 N1 Zn1 177.4(4) . .
C4 C5 N1 C1 -1.0(7) . .
C4 C5 N1 Zn1 -178.0(4) . .
C10 C11 N2 C7 0.0(7) . .
C10 C11 N2 Zn1 172.0(4) . .
C8 C7 N2 C11 -2.1(7) . .
C8 C7 N2 Zn1 -173.3(4) . .
C4 C3 O1 C6 169.9(4) . .
C2 C3 O1 C6 -14.6(6) . .
C13 C6 O1 C3 -173.1(3) 3_468 .
C10 C9 O2 C12 -179.8(4) . .
C8 C9 O2 C12 4.6(7) . .
C13 C12 O2 C9 179.5(4) . .
O4 C14 O3 Zn1 6.2(6) . .
C15 C14 O3 Zn1 -177.8(3) . .
O6 C20 O5 Zn1 -5.0(6) . 3_566
C18 C20 O5 Zn1 175.4(3) . 3_566
C14 O3 Zn1 O5 64.3(3) . 3_466
C14 O3 Zn1 N1 -83.3(3) . .
C14 O3 Zn1 N2 177.9(3) . .
C1 N1 Zn1 O5 66.8(4) . 3_466
C5 N1 Zn1 O5 -116.2(4) . 3_466
C1 N1 Zn1 O3 -152.1(3) . .
C5 N1 Zn1 O3 24.8(4) . .
C1 N1 Zn1 N2 -53.0(4) . .
C5 N1 Zn1 N2 124.0(4) . .
C11 N2 Zn1 O5 138.7(3) . 3_466
C7 N2 Zn1 O5 -50.2(4) . 3_466
C11 N2 Zn1 O3 19.5(3) . .
C7 N2 Zn1 O3 -169.4(4) . .
C11 N2 Zn1 N1 -86.0(3) . .
C7 N2 Zn1 N1 85.1(4) . .
